data_7247743
loop_
_publ_author_name
'Behera, Kanhu Charan'
'Ravikanth, Mangalampalli'

_publ_section_title
;
 A white light emitting single halochromic hydrazine bridged
 bis(3-pyrrolyl BODIPY) fluorophore.
;
_journal_issue 47
_journal_name_full 'Physical chemistry chemical physics : PCCP'
_journal_page_first 32584
_journal_page_last 32593
_journal_paper_doi 10.1039/d3cp04234k
_journal_volume 25
_journal_year 2023
_chemical_formula_moiety 'C42 H32 B2 F4 N8'
_chemical_formula_sum 'C42 H32 B2 F4 N8'
_chemical_formula_weight 746.37
_chemical_melting_point ?
_chemical_name_systematic 'hydrazine bridged 3-pyrollyl BODIPY'
_space_group_crystal_system monoclinic
_space_group_IT_number 14
_space_group_name_Hall '-P 2ybc'
_space_group_name_H-M_alt 'P 1 21/c 1'
_atom_sites_solution_hydrogens geom
_audit_creation_date 2023-08-22
_audit_creation_method
;
Olex2 1.5
(compiled 2023.08.17 svn.r577a77a9 for OlexSys, GUI svn.r6817)
;
_audit_update_record
;
2023-08-22 deposited with the CCDC.	2023-11-13 downloaded from the CCDC.
;
_cell_angle_alpha 90
_cell_angle_beta 111.920(5)
_cell_angle_gamma 90
_cell_formula_units_Z 4
_cell_length_a 11.505(3)
_cell_length_b 37.012(10)
_cell_length_c 9.556(2)
_cell_measurement_reflns_used 6663
_cell_measurement_temperature 294.00
_cell_measurement_theta_max 24.999
_cell_measurement_theta_min 1.908
_cell_volume 3775.0(16)
_computing_molecular_graphics 'Olex2 1.5 (Dolomanov et al., 2009)'
_computing_publication_material 'Olex2 1.5 (Dolomanov et al., 2009)'
_computing_structure_refinement 'XL  (Sheldrick, 2008)'
_computing_structure_solution 'SHELXT 2014/5 (Sheldrick, 2014)'
_diffrn_ambient_temperature 294.00
_diffrn_detector 'Bruker APEX2 area detector'
_diffrn_detector_area_resol_mean 7.9
_diffrn_detector_type 'CCD area detector'
_diffrn_measured_fraction_theta_full 0.998
_diffrn_measured_fraction_theta_max 0.998
_diffrn_measurement_device 'three-circle diffractometer'
_diffrn_measurement_device_type 'Bruker SMART APEX2 area detector'
_diffrn_measurement_method '\w and \f scans'
_diffrn_radiation_monochromator 'mirror optics'
_diffrn_radiation_probe x-ray
_diffrn_radiation_type MoK\a
_diffrn_radiation_wavelength 0.71073
_diffrn_reflns_av_R_equivalents 0.1905
_diffrn_reflns_av_unetI/netI 0.1049
_diffrn_reflns_Laue_measured_fraction_full 0.998
_diffrn_reflns_Laue_measured_fraction_max 0.998
_diffrn_reflns_limit_h_max 13
_diffrn_reflns_limit_h_min -13
_diffrn_reflns_limit_k_max 44
_diffrn_reflns_limit_k_min -44
_diffrn_reflns_limit_l_max 11
_diffrn_reflns_limit_l_min -11
_diffrn_reflns_number 70861
_diffrn_reflns_point_group_measured_fraction_full 0.998
_diffrn_reflns_point_group_measured_fraction_max 0.998
_diffrn_reflns_theta_full 24.999
_diffrn_reflns_theta_max 24.999
_diffrn_reflns_theta_min 1.908
_diffrn_source 'microfocus sealed X-ray tube'
_diffrn_source_type 'Incoatec I\ms'
_exptl_absorpt_coefficient_mu 0.093
_exptl_absorpt_correction_type multi-scan
_exptl_crystal_colour 'Dark blue'
_exptl_crystal_colour_lustre clear
_exptl_crystal_colour_primary colourless
_exptl_crystal_density_diffrn 1.313
_exptl_crystal_description block
_exptl_crystal_F_000 1544
_exptl_crystal_preparation Luminescent
_exptl_crystal_recrystallization_method 'Re-crystallisation from solvent: Hexane:Chloroform'
_exptl_crystal_size_max 0.4
_exptl_crystal_size_mid 0.3
_exptl_crystal_size_min 0.2
_exptl_transmission_factor_max 0.982
_exptl_transmission_factor_min 0.967
_refine_diff_density_max 0.237
_refine_diff_density_min -0.239
_refine_diff_density_rms 0.055
_refine_ls_extinction_coef 0.0239(19)
_refine_ls_extinction_expression Fc^*^=kFc[1+0.001xFc^2^\l^3^/sin(2\q)]^-1/4^
_refine_ls_extinction_method 'SHELXL-2016/6 (Sheldrick 2016)'
_refine_ls_goodness_of_fit_ref 1.052
_refine_ls_hydrogen_treatment constr
_refine_ls_matrix_type full
_refine_ls_number_parameters 508
_refine_ls_number_reflns 6651
_refine_ls_number_restraints 0
_refine_ls_restrained_S_all 1.052
_refine_ls_R_factor_all 0.1607
_refine_ls_R_factor_gt 0.0974
_refine_ls_shift/su_max 0.000
_refine_ls_shift/su_mean 0.000
_refine_ls_structure_factor_coef Fsqd
_refine_ls_weighting_details 'w=1/[\s^2^(Fo^2^)+(0.0206P)^2^+8.5738P] where P=(Fo^2^+2Fc^2^)/3'
_refine_ls_weighting_scheme calc
_refine_ls_wR_factor_gt 0.1954
_refine_ls_wR_factor_ref 0.2130
_reflns_Friedel_coverage 0.000
_reflns_number_gt 3874
_reflns_number_total 6651
_reflns_threshold_expression 'I > 2\s(I)'
_cod_data_source_file d3cp04234k2.cif
_cod_data_source_block mr_kcb_x_0m_a
_cod_depositor_comments
;
The following automatic conversions were performed:

data item '_chemical_melting_point' value 'na' was changed to '?' --
the value is undefined or not given.

Automatic conversion script
Id: cif_fix_values 8170 2020-07-09 18:12:32Z antanas 

 Adding full bibliography for 7247743.cif.
;
_cod_original_cell_volume 3774.9(17)
_cod_database_code 7247743
_shelx_shelxl_version_number 2016/6
_shelx_space_group_comment
;
The symmetry employed for this shelxl refinement is uniquely defined
by the following loop, which should always be used as a source of
symmetry information in preference to the above space-group names.
They are only intended as comments.
;
_shelx_estimated_absorpt_t_max 0.982
_shelx_estimated_absorpt_t_min 0.964
_olex2_refinement_description
;
1.a Aromatic/amide H refined with riding coordinates:
 N3(H006), N6(H009), C14(H00G), C7(H00K), C8(H00M), C12(H00O), C11(H00P),
 C41(H00Q), C37(H00R), C1(H00S), C40(H00T), C15(H00U), C3(H00W), C38(H00Y),
 C28(H011), C2(H012), C27(H017), C22(H018), C26(H019), C21(H01D), C17(H01E),
 C18(H01F), C34(H01G), C33(H01H), C30(H01I), C31(H01J)
1.b Idealised Me refined as rotating group:
 C42(H01A,H01B,H01C), C35(H01K,H01L,H01M)
;
_olex2_submission_special_instructions 'No special instructions were received'

loop_
_space_group_symop_operation_xyz
'x, y, z'
'-x, y+1/2, -z+1/2'
'-x, -y, -z'
'x, -y-1/2, z-1/2'

loop_
_atom_site_label
_atom_site_type_symbol
_atom_site_fract_x
_atom_site_fract_y
_atom_site_fract_z
_atom_site_U_iso_or_equiv
_atom_site_adp_type
_atom_site_occupancy
_atom_site_site_symmetry_order
_atom_site_calc_flag
_atom_site_refinement_flags_posn
_atom_site_refinement_flags_adp
_atom_site_refinement_flags_occupancy
_atom_site_disorder_assembly
_atom_site_disorder_group
F1 F 0.0486(2) 0.54700(8) 0.1198(3) 0.0670(9) Uani 1 1 d . . . . .
F2 F -0.0860(3) 0.56373(7) 0.2257(3) 0.0654(9) Uani 1 1 d . . . . .
F3 F 0.7784(3) 0.66244(8) 0.8271(4) 0.0801(10) Uani 1 1 d . . . . .
F4 F 0.6594(3) 0.67304(7) 0.9619(3) 0.0710(9) Uani 1 1 d . . . . .
N1 N -0.1694(3) 0.54283(10) -0.0327(4) 0.0470(10) Uani 1 1 d . . . . .
N2 N -0.0724(3) 0.50043(9) 0.1806(4) 0.0389(9) Uani 1 1 d . . . . .
N3 N 0.1658(3) 0.53153(10) 0.4265(4) 0.0441(9) Uani 1 1 d . . . . .
H006 H 0.132110 0.548533 0.362895 0.053 Uiso 1 1 calc R U . . .
N4 N 0.3049(3) 0.59660(11) 0.5108(4) 0.0526(11) Uani 1 1 d . . . . .
N5 N 0.3857(4) 0.62583(11) 0.5714(5) 0.0575(11) Uani 1 1 d . . . . .
N6 N 0.5301(4) 0.69014(10) 0.6472(5) 0.0591(12) Uani 1 1 d . . . . .
H009 H 0.556262 0.674631 0.719247 0.071 Uiso 1 1 calc R U . . .
N7 N 0.7597(3) 0.72408(10) 0.8977(5) 0.0567(11) Uani 1 1 d . . . . .
N8 N 0.8823(4) 0.67901(10) 1.0868(5) 0.0613(12) Uani 1 1 d . . . . .
C1 C -0.1891(5) 0.57175(14) -0.1266(5) 0.0588(14) Uani 1 1 d . . . . .
H00S H -0.138677 0.592217 -0.108188 0.071 Uiso 1 1 calc R U . . .
C2 C -0.2945(5) 0.56605(15) -0.2520(6) 0.0694(16) Uani 1 1 d . . . . .
H012 H -0.327785 0.581876 -0.332799 0.083 Uiso 1 1 calc R U . . .
C3 C -0.3428(5) 0.53283(15) -0.2382(5) 0.0589(14) Uani 1 1 d . . . . .
H00W H -0.414033 0.522097 -0.307867 0.071 Uiso 1 1 calc R U . . .
C4 C -0.2651(4) 0.51817(13) -0.0998(5) 0.0466(12) Uani 1 1 d . . . . .
C5 C -0.2664(4) 0.48520(12) -0.0275(5) 0.0419(11) Uani 1 1 d . . . . .
C6 C -0.1705(4) 0.47669(12) 0.1084(5) 0.0424(11) Uani 1 1 d . . . . .
C7 C -0.1465(4) 0.44401(12) 0.1913(5) 0.0515(12) Uani 1 1 d . . . . .
H00K H -0.196965 0.423519 0.168096 0.062 Uiso 1 1 calc R U . . .
C8 C -0.0369(4) 0.44792(13) 0.3108(6) 0.0521(13) Uani 1 1 d . . . . .
H00M H 0.001993 0.430565 0.383621 0.062 Uiso 1 1 calc R U . . .
C9 C 0.0074(4) 0.48330(12) 0.3039(5) 0.0422(11) Uani 1 1 d . . . . .
C10 C 0.1201(4) 0.49726(12) 0.4173(5) 0.0420(11) Uani 1 1 d . . . . .
C11 C 0.2014(4) 0.47841(13) 0.5413(5) 0.0503(12) Uani 1 1 d . . . . .
H00P H 0.193445 0.454416 0.565099 0.060 Uiso 1 1 calc R U . . .
C12 C 0.2962(4) 0.50183(13) 0.6225(5) 0.0527(13) Uani 1 1 d . . . . .
H00O H 0.363984 0.496234 0.710055 0.063 Uiso 1 1 calc R U . . .
C13 C 0.2727(4) 0.53485(12) 0.5513(5) 0.0438(11) Uani 1 1 d . . . . .
C14 C 0.3400(4) 0.56840(13) 0.5935(5) 0.0490(12) Uani 1 1 d . . . . .
H00G H 0.410297 0.569616 0.682405 0.059 Uiso 1 1 calc R U . . .
C15 C 0.3658(5) 0.65161(14) 0.4759(6) 0.0624(14) Uani 1 1 d . . . . .
H00U H 0.303672 0.648911 0.380586 0.075 Uiso 1 1 calc R U . . .
C16 C 0.4361(5) 0.68426(14) 0.5113(6) 0.0609(14) Uani 1 1 d . . . . .
C17 C 0.4242(6) 0.71535(17) 0.4297(7) 0.091(2) Uani 1 1 d . . . . .
H01E H 0.367583 0.718898 0.331563 0.110 Uiso 1 1 calc R U . . .
C18 C 0.5086(6) 0.74046(16) 0.5149(7) 0.089(2) Uani 1 1 d . . . . .
H01F H 0.518080 0.763882 0.485481 0.107 Uiso 1 1 calc R U . . .
C19 C 0.5772(5) 0.72473(13) 0.6524(6) 0.0603(14) Uani 1 1 d . . . . .
C20 C 0.6771(5) 0.74060(13) 0.7729(6) 0.0594(14) Uani 1 1 d . . . . .
C21 C 0.7076(5) 0.77791(14) 0.7785(7) 0.0734(17) Uani 1 1 d . . . . .
H01D H 0.664139 0.795354 0.708512 0.088 Uiso 1 1 calc R U . . .
C22 C 0.8114(5) 0.78359(14) 0.9041(7) 0.0732(17) Uani 1 1 d . . . . .
H018 H 0.852640 0.805512 0.934531 0.088 Uiso 1 1 calc R U . . .
C23 C 0.8455(5) 0.75039(13) 0.9803(7) 0.0636(15) Uani 1 1 d . . . . .
C24 C 0.9487(5) 0.74136(13) 1.1077(6) 0.0618(15) Uani 1 1 d . . . . .
C25 C 0.9675(4) 0.70574(14) 1.1606(7) 0.0651(15) Uani 1 1 d . . . . .
C26 C 1.0583(5) 0.69010(16) 1.2866(7) 0.0802(19) Uani 1 1 d . . . . .
H019 H 1.126704 0.701871 1.356752 0.096 Uiso 1 1 calc R U . . .
C27 C 1.0289(5) 0.65421(16) 1.2891(8) 0.085(2) Uani 1 1 d . . . . .
H017 H 1.073394 0.637251 1.360874 0.102 Uiso 1 1 calc R U . . .
C28 C 0.9208(5) 0.64806(14) 1.1648(7) 0.0715(17) Uani 1 1 d . . . . .
H011 H 0.880485 0.625875 1.138807 0.086 Uiso 1 1 calc R U . . .
C29 C 1.0435(5) 0.76933(14) 1.1879(7) 0.0666(16) Uani 1 1 d . . . . .
C30 C 1.0137(7) 0.7970(2) 1.2644(9) 0.112(3) Uani 1 1 d . . . . .
H01I H 0.932541 0.799470 1.261866 0.134 Uiso 1 1 calc R U . . .
C31 C 1.1077(8) 0.8215(2) 1.3465(11) 0.129(3) Uani 1 1 d . . . . .
H01J H 1.087911 0.839443 1.402244 0.155 Uiso 1 1 calc R U . . .
C32 C 1.2257(6) 0.82025(18) 1.3479(9) 0.096(2) Uani 1 1 d . . . . .
C33 C 1.2490(6) 0.7940(2) 1.2580(9) 0.098(2) Uani 1 1 d . . . . .
H01H H 1.326954 0.793562 1.249540 0.117 Uiso 1 1 calc R U . . .
C34 C 1.1608(5) 0.76834(17) 1.1804(8) 0.086(2) Uani 1 1 d . . . . .
H01G H 1.180494 0.750643 1.123780 0.104 Uiso 1 1 calc R U . . .
C35 C 1.3277(7) 0.84686(19) 1.4359(11) 0.143(4) Uani 1 1 d . . . . .
H01K H 1.404077 0.833978 1.488256 0.214 Uiso 1 1 calc R U . . .
H01L H 1.302400 0.859530 1.507533 0.214 Uiso 1 1 calc R U . . .
H01M H 1.340950 0.863863 1.367451 0.214 Uiso 1 1 calc R U . . .
C36 C -0.3709(4) 0.45915(12) -0.0977(5) 0.0437(11) Uani 1 1 d . . . . .
C37 C -0.3905(5) 0.44397(15) -0.2358(6) 0.0659(15) Uani 1 1 d . . . . .
H00R H -0.338768 0.450148 -0.287142 0.079 Uiso 1 1 calc R U . . .
C38 C -0.4873(5) 0.41940(15) -0.2990(6) 0.0667(15) Uani 1 1 d . . . . .
H00Y H -0.499244 0.409350 -0.392564 0.080 Uiso 1 1 calc R U . . .
C39 C -0.5654(4) 0.40959(13) -0.2272(6) 0.0542(13) Uani 1 1 d . . . . .
C40 C -0.5473(5) 0.42523(14) -0.0912(6) 0.0620(14) Uani 1 1 d . . . . .
H00T H -0.599942 0.419145 -0.041036 0.074 Uiso 1 1 calc R U . . .
C41 C -0.4517(4) 0.45004(14) -0.0264(5) 0.0555(13) Uani 1 1 d . . . . .
H00Q H -0.441831 0.460605 0.065672 0.067 Uiso 1 1 calc R U . . .
C42 C -0.6681(5) 0.38215(15) -0.2979(7) 0.0824(19) Uani 1 1 d . . . . .
H01A H -0.666417 0.364364 -0.224049 0.124 Uiso 1 1 calc R U . . .
H01B H -0.655249 0.370556 -0.380839 0.124 Uiso 1 1 calc R U . . .
H01C H -0.747959 0.394111 -0.333804 0.124 Uiso 1 1 calc R U . . .
B1 B -0.0674(5) 0.53945(14) 0.1241(6) 0.0428(13) Uani 1 1 d . . . . .
B2 B 0.7692(6) 0.68362(15) 0.9418(7) 0.0570(16) Uani 1 1 d . . . . .

loop_
_atom_site_aniso_label
_atom_site_aniso_U_11
_atom_site_aniso_U_22
_atom_site_aniso_U_33
_atom_site_aniso_U_23
_atom_site_aniso_U_13
_atom_site_aniso_U_12
F1 0.0418(16) 0.091(2) 0.0602(18) 0.0182(16) 0.0098(14) -0.0168(15)
F2 0.093(2) 0.0446(16) 0.0494(17) -0.0010(13) 0.0160(16) 0.0027(15)
F3 0.092(2) 0.0525(18) 0.088(2) -0.0036(17) 0.024(2) 0.0033(16)
F4 0.0548(18) 0.0619(19) 0.082(2) 0.0150(15) 0.0084(16) -0.0141(14)
N1 0.044(2) 0.049(2) 0.041(2) 0.0042(18) 0.0071(18) -0.0002(18)
N2 0.033(2) 0.045(2) 0.033(2) -0.0003(17) 0.0065(16) -0.0037(17)
N3 0.036(2) 0.048(2) 0.039(2) 0.0048(17) 0.0037(18) -0.0012(17)
N4 0.041(2) 0.053(2) 0.053(3) -0.005(2) 0.005(2) -0.0084(19)
N5 0.050(3) 0.049(2) 0.060(3) -0.007(2) 0.005(2) -0.011(2)
N6 0.050(3) 0.048(2) 0.064(3) 0.006(2) 0.004(2) -0.004(2)
N7 0.040(2) 0.042(2) 0.073(3) 0.007(2) 0.004(2) -0.0039(18)
N8 0.048(3) 0.045(2) 0.079(3) 0.005(2) 0.009(2) -0.002(2)
C1 0.056(3) 0.064(3) 0.047(3) 0.014(3) 0.009(3) 0.001(3)
C2 0.062(4) 0.074(4) 0.053(3) 0.017(3) -0.001(3) 0.002(3)
C3 0.042(3) 0.077(4) 0.045(3) 0.001(3) 0.001(2) -0.003(3)
C4 0.034(3) 0.058(3) 0.039(3) -0.005(2) 0.003(2) -0.001(2)
C5 0.039(3) 0.050(3) 0.037(2) -0.007(2) 0.015(2) -0.003(2)
C6 0.034(2) 0.048(3) 0.040(3) -0.004(2) 0.009(2) -0.005(2)
C7 0.042(3) 0.044(3) 0.063(3) 0.000(2) 0.012(3) -0.006(2)
C8 0.040(3) 0.049(3) 0.057(3) 0.003(2) 0.006(2) -0.003(2)
C9 0.036(2) 0.044(3) 0.044(3) 0.001(2) 0.011(2) 0.002(2)
C10 0.035(2) 0.047(3) 0.041(3) 0.000(2) 0.010(2) -0.001(2)
C11 0.040(3) 0.050(3) 0.048(3) 0.005(2) 0.001(2) 0.000(2)
C12 0.043(3) 0.064(3) 0.039(3) 0.006(2) 0.000(2) 0.004(2)
C13 0.034(2) 0.055(3) 0.037(3) 0.001(2) 0.008(2) -0.001(2)
C14 0.039(3) 0.056(3) 0.043(3) -0.003(2) 0.005(2) -0.003(2)
C15 0.046(3) 0.065(3) 0.057(3) 0.001(3) -0.002(3) -0.004(3)
C16 0.055(3) 0.052(3) 0.063(3) 0.004(3) 0.007(3) -0.004(3)
C17 0.083(5) 0.079(4) 0.078(4) 0.022(4) -0.009(4) -0.019(4)
C18 0.083(4) 0.057(4) 0.095(5) 0.021(3) -0.004(4) -0.018(3)
C19 0.050(3) 0.045(3) 0.074(4) 0.007(3) 0.009(3) -0.004(2)
C20 0.046(3) 0.044(3) 0.075(4) 0.004(3) 0.006(3) -0.006(2)
C21 0.062(4) 0.043(3) 0.098(5) 0.015(3) 0.011(3) -0.004(3)
C22 0.055(3) 0.046(3) 0.102(5) 0.010(3) 0.010(3) -0.012(3)
C23 0.050(3) 0.042(3) 0.091(4) 0.001(3) 0.016(3) -0.008(2)
C24 0.042(3) 0.050(3) 0.085(4) 0.003(3) 0.014(3) -0.006(2)
C25 0.033(3) 0.055(3) 0.089(4) 0.000(3) 0.001(3) -0.007(2)
C26 0.038(3) 0.069(4) 0.107(5) 0.010(3) -0.003(3) -0.005(3)
C27 0.057(4) 0.065(4) 0.109(5) 0.024(4) 0.003(4) 0.006(3)
C28 0.056(3) 0.045(3) 0.099(5) 0.016(3) 0.012(3) 0.002(3)
C29 0.049(3) 0.044(3) 0.092(4) 0.001(3) 0.009(3) -0.007(2)
C30 0.072(5) 0.097(5) 0.167(8) -0.044(5) 0.044(5) -0.034(4)
C31 0.114(7) 0.092(5) 0.190(9) -0.055(6) 0.068(7) -0.040(5)
C32 0.062(4) 0.064(4) 0.139(7) 0.007(4) 0.012(4) -0.012(3)
C33 0.045(4) 0.097(5) 0.133(6) 0.004(5) 0.012(4) -0.017(4)
C34 0.045(4) 0.086(4) 0.115(5) -0.010(4) 0.014(4) -0.012(3)
C35 0.090(6) 0.085(5) 0.197(9) -0.018(5) -0.010(6) -0.040(4)
C36 0.033(2) 0.053(3) 0.039(3) -0.004(2) 0.006(2) -0.004(2)
C37 0.053(3) 0.089(4) 0.058(3) -0.029(3) 0.024(3) -0.020(3)
C38 0.057(3) 0.077(4) 0.061(3) -0.026(3) 0.017(3) -0.013(3)
C39 0.040(3) 0.050(3) 0.063(3) -0.005(3) 0.007(3) -0.005(2)
C40 0.055(3) 0.073(4) 0.058(3) 0.002(3) 0.021(3) -0.016(3)
C41 0.051(3) 0.073(3) 0.042(3) -0.010(2) 0.017(2) -0.011(3)
C42 0.075(4) 0.059(4) 0.095(5) -0.011(3) 0.012(4) -0.026(3)
B1 0.038(3) 0.047(3) 0.040(3) 0.001(2) 0.011(2) -0.005(2)
B2 0.050(4) 0.042(3) 0.075(4) -0.002(3) 0.019(3) -0.008(3)

loop_
_atom_type_symbol
_atom_type_description
_atom_type_scat_dispersion_real
_atom_type_scat_dispersion_imag
_atom_type_scat_source
C C 0.0033 0.0016 'International Tables Vol C Tables 4.2.6.8 and 6.1.1.4'
H H 0.0000 0.0000 'International Tables Vol C Tables 4.2.6.8 and 6.1.1.4'
B B 0.0013 0.0007 'International Tables Vol C Tables 4.2.6.8 and 6.1.1.4'
F F 0.0171 0.0103 'International Tables Vol C Tables 4.2.6.8 and 6.1.1.4'
N N 0.0061 0.0033 'International Tables Vol C Tables 4.2.6.8 and 6.1.1.4'

loop_
_geom_angle_atom_site_label_1
_geom_angle_atom_site_label_2
_geom_angle_atom_site_label_3
_geom_angle
_geom_angle_site_symmetry_1
_geom_angle_site_symmetry_3
_geom_angle_publ_flag
C1 N1 C4 107.7(4) . . ?
C1 N1 B1 126.2(4) . . ?
C4 N1 B1 125.9(4) . . ?
C6 N2 B1 122.9(3) . . ?
C9 N2 C6 107.3(3) . . ?
C9 N2 B1 129.8(4) . . ?
C10 N3 H006 125.0 . . ?
C13 N3 H006 125.0 . . ?
C13 N3 C10 109.9(4) . . ?
C14 N4 N5 111.5(4) . . ?
C15 N5 N4 111.5(4) . . ?
C16 N6 H009 125.0 . . ?
C16 N6 C19 110.1(4) . . ?
C19 N6 H009 125.0 . . ?
C20 N7 C23 107.2(4) . . ?
C20 N7 B2 128.9(4) . . ?
C23 N7 B2 123.8(4) . . ?
C25 N8 B2 126.0(4) . . ?
C28 N8 C25 107.5(4) . . ?
C28 N8 B2 126.4(4) . . ?
N1 C1 H00S 125.3 . . ?
N1 C1 C2 109.4(5) . . ?
C2 C1 H00S 125.3 . . ?
C1 C2 H012 125.9 . . ?
C1 C2 C3 108.2(5) . . ?
C3 C2 H012 125.9 . . ?
C2 C3 H00W 126.3 . . ?
C2 C3 C4 107.4(4) . . ?
C4 C3 H00W 126.3 . . ?
N1 C4 C3 107.4(4) . . ?
N1 C4 C5 119.7(4) . . ?
C3 C4 C5 132.9(4) . . ?
C4 C5 C36 119.6(4) . . ?
C6 C5 C4 120.4(4) . . ?
C6 C5 C36 119.9(4) . . ?
N2 C6 C7 108.0(4) . . ?
C5 C6 N2 122.2(4) . . ?
C5 C6 C7 129.6(4) . . ?
C6 C7 H00K 126.1 . . ?
C8 C7 C6 107.8(4) . . ?
C8 C7 H00K 126.1 . . ?
C7 C8 H00M 126.3 . . ?
C7 C8 C9 107.3(4) . . ?
C9 C8 H00M 126.3 . . ?
N2 C9 C8 109.6(4) . . ?
N2 C9 C10 128.0(4) . . ?
C8 C9 C10 122.4(4) . . ?
N3 C10 C9 126.9(4) . . ?
N3 C10 C11 106.9(4) . . ?
C11 C10 C9 126.2(4) . . ?
C10 C11 H00P 126.2 . . ?
C12 C11 C10 107.6(4) . . ?
C12 C11 H00P 126.2 . . ?
C11 C12 H00O 125.9 . . ?
C13 C12 C11 108.2(4) . . ?
C13 C12 H00O 125.9 . . ?
N3 C13 C12 107.4(4) . . ?
N3 C13 C14 122.6(4) . . ?
C12 C13 C14 130.0(4) . . ?
N4 C14 C13 121.2(4) . . ?
N4 C14 H00G 119.4 . . ?
C13 C14 H00G 119.4 . . ?
N5 C15 H00U 119.0 . . ?
N5 C15 C16 122.0(5) . . ?
C16 C15 H00U 119.0 . . ?
N6 C16 C15 122.8(5) . . ?
N6 C16 C17 106.5(5) . . ?
C17 C16 C15 130.7(5) . . ?
C16 C17 H01E 125.2 . . ?
C16 C17 C18 109.5(5) . . ?
C18 C17 H01E 125.2 . . ?
C17 C18 H01F 126.1 . . ?
C17 C18 C19 107.8(5) . . ?
C19 C18 H01F 126.1 . . ?
N6 C19 C20 127.0(5) . . ?
C18 C19 N6 106.2(4) . . ?
C18 C19 C20 126.9(5) . . ?
N7 C20 C19 128.0(4) . . ?
N7 C20 C21 108.8(4) . . ?
C19 C20 C21 123.2(5) . . ?
C20 C21 H01D 126.1 . . ?
C22 C21 C20 107.9(5) . . ?
C22 C21 H01D 126.1 . . ?
C21 C22 H018 126.1 . . ?
C21 C22 C23 107.8(5) . . ?
C23 C22 H018 126.1 . . ?
N7 C23 C22 108.3(5) . . ?
C24 C23 N7 121.3(4) . . ?
C24 C23 C22 130.3(5) . . ?
C23 C24 C25 120.7(5) . . ?
C23 C24 C29 120.4(5) . . ?
C25 C24 C29 118.9(5) . . ?
N8 C25 C24 120.3(5) . . ?
N8 C25 C26 107.6(4) . . ?
C26 C25 C24 132.0(5) . . ?
C25 C26 H019 126.1 . . ?
C27 C26 C25 107.9(5) . . ?
C27 C26 H019 126.1 . . ?
C26 C27 H017 126.5 . . ?
C26 C27 C28 107.1(5) . . ?
C28 C27 H017 126.5 . . ?
N8 C28 C27 109.9(5) . . ?
N8 C28 H011 125.1 . . ?
C27 C28 H011 125.1 . . ?
C30 C29 C24 120.8(5) . . ?
C30 C29 C34 119.4(5) . . ?
C34 C29 C24 119.8(5) . . ?
C29 C30 H01I 120.4 . . ?
C29 C30 C31 119.1(7) . . ?
C31 C30 H01I 120.4 . . ?
C30 C31 H01J 118.6 . . ?
C32 C31 C30 122.8(8) . . ?
C32 C31 H01J 118.6 . . ?
C31 C32 C33 116.3(7) . . ?
C31 C32 C35 123.1(8) . . ?
C33 C32 C35 120.5(7) . . ?
C32 C33 H01H 118.7 . . ?
C34 C33 C32 122.6(7) . . ?
C34 C33 H01H 118.7 . . ?
C29 C34 C33 119.3(6) . . ?
C29 C34 H01G 120.3 . . ?
C33 C34 H01G 120.3 . . ?
C32 C35 H01K 109.5 . . ?
C32 C35 H01L 109.5 . . ?
C32 C35 H01M 109.5 . . ?
H01K C35 H01L 109.5 . . ?
H01K C35 H01M 109.5 . . ?
H01L C35 H01M 109.5 . . ?
C37 C36 C5 120.8(4) . . ?
C37 C36 C41 118.3(4) . . ?
C41 C36 C5 120.8(4) . . ?
C36 C37 H00R 119.9 . . ?
C36 C37 C38 120.2(5) . . ?
C38 C37 H00R 119.9 . . ?
C37 C38 H00Y 119.1 . . ?
C39 C38 C37 121.7(5) . . ?
C39 C38 H00Y 119.1 . . ?
C38 C39 C42 120.3(5) . . ?
C40 C39 C38 118.0(5) . . ?
C40 C39 C42 121.8(5) . . ?
C39 C40 H00T 119.3 . . ?
C39 C40 C41 121.3(5) . . ?
C41 C40 H00T 119.3 . . ?
C36 C41 C40 120.4(5) . . ?
C36 C41 H00Q 119.8 . . ?
C40 C41 H00Q 119.8 . . ?
C39 C42 H01A 109.5 . . ?
C39 C42 H01B 109.5 . . ?
C39 C42 H01C 109.5 . . ?
H01A C42 H01B 109.5 . . ?
H01A C42 H01C 109.5 . . ?
H01B C42 H01C 109.5 . . ?
F1 B1 F2 106.9(4) . . ?
F1 B1 N1 110.6(4) . . ?
F1 B1 N2 111.2(4) . . ?
F2 B1 N1 111.7(4) . . ?
F2 B1 N2 108.8(4) . . ?
N1 B1 N2 107.7(4) . . ?
F3 B2 F4 106.9(4) . . ?
F3 B2 N7 110.5(5) . . ?
F3 B2 N8 111.5(5) . . ?
F4 B2 N7 109.4(4) . . ?
F4 B2 N8 110.7(5) . . ?
N8 B2 N7 107.9(4) . . ?

loop_
_geom_bond_atom_site_label_1
_geom_bond_atom_site_label_2
_geom_bond_distance
_geom_bond_site_symmetry_2
_geom_bond_publ_flag
F1 B1 1.379(6) . ?
F2 B1 1.397(6) . ?
F3 B2 1.383(7) . ?
F4 B2 1.403(7) . ?
N1 C1 1.360(6) . ?
N1 C4 1.389(5) . ?
N1 B1 1.525(6) . ?
N2 C6 1.393(5) . ?
N2 C9 1.351(5) . ?
N2 B1 1.550(6) . ?
N3 H006 0.8600 . ?
N3 C10 1.363(5) . ?
N3 C13 1.362(5) . ?
N4 N5 1.402(5) . ?
N4 C14 1.280(6) . ?
N5 C15 1.281(6) . ?
N6 H009 0.8600 . ?
N6 C16 1.361(6) . ?
N6 C19 1.384(6) . ?
N7 C20 1.361(6) . ?
N7 C23 1.402(6) . ?
N7 B2 1.548(7) . ?
N8 C25 1.386(6) . ?
N8 C28 1.348(6) . ?
N8 B2 1.516(7) . ?
C1 H00S 0.9300 . ?
C1 C2 1.366(7) . ?
C2 H012 0.9300 . ?
C3 C2 1.376(7) . ?
C3 H00W 0.9300 . ?
C4 C3 1.400(6) . ?
C5 C4 1.405(6) . ?
C6 C5 1.390(6) . ?
C6 C7 1.416(6) . ?
C7 H00K 0.9300 . ?
C7 C8 1.356(6) . ?
C8 H00M 0.9300 . ?
C9 C8 1.415(6) . ?
C10 C9 1.440(6) . ?
C10 C11 1.392(6) . ?
C11 H00P 0.9300 . ?
C12 C11 1.382(6) . ?
C12 H00O 0.9300 . ?
C13 C12 1.376(6) . ?
C14 C13 1.439(6) . ?
C14 H00G 0.9300 . ?
C15 H00U 0.9300 . ?
C15 C16 1.423(7) . ?
C16 C17 1.368(7) . ?
C17 H01E 0.9300 . ?
C17 C18 1.371(8) . ?
C18 H01F 0.9300 . ?
C19 C18 1.384(7) . ?
C20 C19 1.416(7) . ?
C20 C21 1.421(7) . ?
C21 H01D 0.9300 . ?
C22 C21 1.357(7) . ?
C22 H018 0.9300 . ?
C23 C22 1.407(7) . ?
C23 C24 1.387(7) . ?
C24 C29 1.492(7) . ?
C25 C24 1.399(7) . ?
C25 C26 1.392(7) . ?
C26 H019 0.9300 . ?
C27 C26 1.373(8) . ?
C27 H017 0.9300 . ?
C28 C27 1.381(8) . ?
C28 H011 0.9300 . ?
C29 C30 1.374(9) . ?
C29 C34 1.379(8) . ?
C30 H01I 0.9300 . ?
C30 C31 1.405(9) . ?
C31 H01J 0.9300 . ?
C32 C31 1.353(10) . ?
C32 C35 1.523(9) . ?
C33 C32 1.389(10) . ?
C33 H01H 0.9300 . ?
C34 C33 1.385(8) . ?
C34 H01G 0.9300 . ?
C35 H01K 0.9600 . ?
C35 H01L 0.9600 . ?
C35 H01M 0.9600 . ?
C36 C5 1.491(6) . ?
C36 C37 1.373(6) . ?
C36 C41 1.384(6) . ?
C37 H00R 0.9300 . ?
C37 C38 1.389(7) . ?
C38 H00Y 0.9300 . ?
C39 C38 1.368(7) . ?
C39 C40 1.365(7) . ?
C39 C42 1.513(7) . ?
C40 H00T 0.9300 . ?
C41 C40 1.388(7) . ?
C41 H00Q 0.9300 . ?
C42 H01A 0.9600 . ?
C42 H01B 0.9600 . ?
C42 H01C 0.9600 . ?

loop_
_geom_torsion_atom_site_label_1
_geom_torsion_atom_site_label_2
_geom_torsion_atom_site_label_3
_geom_torsion_atom_site_label_4
_geom_torsion
_geom_torsion_site_symmetry_1
_geom_torsion_site_symmetry_2
_geom_torsion_site_symmetry_3
_geom_torsion_site_symmetry_4
_geom_torsion_publ_flag
N1 C1 C2 C3 -0.1(7) . . . . ?
N1 C4 C3 C2 -0.7(6) . . . . ?
N2 C6 C5 C4 2.0(7) . . . . ?
N2 C6 C5 C36 -178.4(4) . . . . ?
N2 C6 C7 C8 0.1(5) . . . . ?
N2 C9 C8 C7 -1.3(5) . . . . ?
N3 C10 C9 N2 3.5(8) . . . . ?
N3 C10 C9 C8 -175.2(4) . . . . ?
N3 C10 C11 C12 -0.7(5) . . . . ?
N3 C13 C12 C11 -0.9(5) . . . . ?
N4 N5 C15 C16 179.9(5) . . . . ?
N4 C14 C13 N3 -3.2(7) . . . . ?
N4 C14 C13 C12 178.9(5) . . . . ?
N5 N4 C14 C13 -178.5(4) . . . . ?
N5 C15 C16 N6 1.2(9) . . . . ?
N5 C15 C16 C17 -175.4(7) . . . . ?
N6 C16 C17 C18 -0.9(8) . . . . ?
N6 C19 C18 C17 -1.0(8) . . . . ?
N7 C20 C19 N6 11.1(10) . . . . ?
N7 C20 C19 C18 -167.6(6) . . . . ?
N7 C20 C21 C22 2.1(7) . . . . ?
N7 C23 C22 C21 0.0(7) . . . . ?
N7 C23 C24 C25 -2.3(9) . . . . ?
N7 C23 C24 C29 175.9(5) . . . . ?
N8 C25 C24 C23 -0.6(9) . . . . ?
N8 C25 C24 C29 -178.8(5) . . . . ?
N8 C25 C26 C27 0.2(7) . . . . ?
N8 C28 C27 C26 -0.4(8) . . . . ?
C1 N1 C4 C3 0.6(5) . . . . ?
C1 N1 C4 C5 178.8(4) . . . . ?
C1 N1 B1 F1 -52.3(6) . . . . ?
C1 N1 B1 F2 66.7(6) . . . . ?
C1 N1 B1 N2 -173.9(4) . . . . ?
C4 N1 C1 C2 -0.3(6) . . . . ?
C4 N1 B1 F1 133.5(4) . . . . ?
C4 N1 B1 F2 -107.5(5) . . . . ?
C4 N1 B1 N2 11.9(6) . . . . ?
C4 C3 C2 C1 0.5(6) . . . . ?
C5 C4 C3 C2 -178.6(5) . . . . ?
C5 C6 C7 C8 175.4(5) . . . . ?
C5 C36 C37 C38 179.2(5) . . . . ?
C5 C36 C41 C40 -178.7(4) . . . . ?
C6 N2 C9 C8 1.4(5) . . . . ?
C6 N2 C9 C10 -177.4(4) . . . . ?
C6 N2 B1 F1 -132.8(4) . . . . ?
C6 N2 B1 F2 109.7(4) . . . . ?
C6 N2 B1 N1 -11.4(6) . . . . ?
C6 C5 C4 N1 -1.9(7) . . . . ?
C6 C5 C4 C3 175.7(5) . . . . ?
C6 C7 C8 C9 0.7(6) . . . . ?
C7 C6 C5 C4 -172.7(5) . . . . ?
C7 C6 C5 C36 6.9(7) . . . . ?
C9 N2 C6 C5 -176.6(4) . . . . ?
C9 N2 C6 C7 -1.0(5) . . . . ?
C9 N2 B1 F1 50.1(6) . . . . ?
C9 N2 B1 F2 -67.4(6) . . . . ?
C9 N2 B1 N1 171.4(4) . . . . ?
C9 C10 C11 C12 -179.0(4) . . . . ?
C10 N3 C13 C12 0.5(5) . . . . ?
C10 N3 C13 C14 -177.9(4) . . . . ?
C10 C9 C8 C7 177.5(4) . . . . ?
C11 C10 C9 N2 -178.5(5) . . . . ?
C11 C10 C9 C8 2.8(7) . . . . ?
C13 N3 C10 C9 178.5(4) . . . . ?
C13 N3 C10 C11 0.1(5) . . . . ?
C13 C12 C11 C10 1.0(6) . . . . ?
C14 N4 N5 C15 167.2(5) . . . . ?
C14 C13 C12 C11 177.3(5) . . . . ?
C15 C16 C17 C18 176.1(6) . . . . ?
C16 N6 C19 C18 0.4(7) . . . . ?
C16 N6 C19 C20 -178.5(5) . . . . ?
C16 C17 C18 C19 1.2(9) . . . . ?
C19 N6 C16 C15 -177.0(5) . . . . ?
C19 N6 C16 C17 0.3(7) . . . . ?
C19 C20 C21 C22 -176.8(6) . . . . ?
C20 N7 C23 C22 1.3(6) . . . . ?
C20 N7 C23 C24 -174.3(5) . . . . ?
C20 N7 B2 F3 54.4(7) . . . . ?
C20 N7 B2 F4 -63.1(7) . . . . ?
C20 N7 B2 N8 176.5(5) . . . . ?
C20 C19 C18 C17 177.9(6) . . . . ?
C21 C20 C19 N6 -170.3(6) . . . . ?
C21 C20 C19 C18 11.0(10) . . . . ?
C22 C23 C24 C25 -176.8(6) . . . . ?
C22 C23 C24 C29 1.3(10) . . . . ?
C23 N7 C20 C19 176.8(6) . . . . ?
C23 N7 C20 C21 -2.1(6) . . . . ?
C23 N7 B2 F3 -120.8(5) . . . . ?
C23 N7 B2 F4 121.8(5) . . . . ?
C23 N7 B2 N8 1.4(7) . . . . ?
C23 C22 C21 C20 -1.3(7) . . . . ?
C23 C24 C29 C30 68.4(9) . . . . ?
C23 C24 C29 C34 -108.9(7) . . . . ?
C24 C23 C22 C21 175.1(6) . . . . ?
C24 C25 C26 C27 176.9(7) . . . . ?
C24 C29 C30 C31 176.0(7) . . . . ?
C24 C29 C34 C33 -178.6(6) . . . . ?
C25 N8 C28 C27 0.6(7) . . . . ?
C25 N8 B2 F3 117.1(6) . . . . ?
C25 N8 B2 F4 -124.0(5) . . . . ?
C25 N8 B2 N7 -4.4(8) . . . . ?
C25 C24 C29 C30 -113.4(7) . . . . ?
C25 C24 C29 C34 69.3(8) . . . . ?
C26 C25 C24 C23 -176.9(6) . . . . ?
C26 C25 C24 C29 4.9(10) . . . . ?
C28 N8 C25 C24 -177.6(5) . . . . ?
C28 N8 C25 C26 -0.5(7) . . . . ?
C28 N8 B2 F3 -60.6(7) . . . . ?
C28 N8 B2 F4 58.3(7) . . . . ?
C28 N8 B2 N7 177.9(5) . . . . ?
C28 C27 C26 C25 0.1(8) . . . . ?
C29 C30 C31 C32 3.3(14) . . . . ?
C29 C34 C33 C32 2.1(11) . . . . ?
C30 C29 C34 C33 4.0(10) . . . . ?
C33 C32 C31 C30 2.6(13) . . . . ?
C34 C29 C30 C31 -6.6(11) . . . . ?
C34 C33 C32 C31 -5.3(12) . . . . ?
C34 C33 C32 C35 177.5(7) . . . . ?
C35 C32 C31 C30 179.7(8) . . . . ?
C36 C5 C4 N1 178.4(4) . . . . ?
C36 C5 C4 C3 -3.9(8) . . . . ?
C36 C37 C38 C39 0.0(9) . . . . ?
C36 C41 C40 C39 -0.9(8) . . . . ?
C37 C36 C5 C4 62.7(6) . . . . ?
C37 C36 C5 C6 -117.0(5) . . . . ?
C37 C36 C41 C40 2.1(7) . . . . ?
C38 C39 C40 C41 -0.7(8) . . . . ?
C40 C39 C38 C37 1.2(8) . . . . ?
C41 C36 C5 C4 -116.5(5) . . . . ?
C41 C36 C5 C6 63.9(6) . . . . ?
C41 C36 C37 C38 -1.6(8) . . . . ?
C42 C39 C38 C37 -178.7(5) . . . . ?
C42 C39 C40 C41 179.2(5) . . . . ?
B1 N1 C1 C2 -175.4(5) . . . . ?
B1 N1 C4 C3 175.7(4) . . . . ?
B1 N1 C4 C5 -6.1(7) . . . . ?
B1 N2 C6 C5 5.7(6) . . . . ?
B1 N2 C6 C7 -178.6(4) . . . . ?
B1 N2 C9 C8 178.9(4) . . . . ?
B1 N2 C9 C10 0.1(7) . . . . ?
B2 N7 C20 C19 1.0(10) . . . . ?
B2 N7 C20 C21 -177.8(5) . . . . ?
B2 N7 C23 C22 177.3(5) . . . . ?
B2 N7 C23 C24 1.7(8) . . . . ?
B2 N8 C25 C24 4.3(9) . . . . ?
B2 N8 C25 C26 -178.6(5) . . . . ?
B2 N8 C28 C27 178.6(5) . . . . ?
